data_4030829
loop_
_publ_author_name
'Boinski, Tomasz'
'Cieszkowski, Artur'
'Rosa, Bart\/lomiej'
'Szumna, Agnieszka'

_publ_section_title
;
 Hybrid [n]Arenes through Thermodynamically Driven Macrocyclization
 Reactions.
;
_journal_issue 7
_journal_name_full 'The Journal of organic chemistry'
_journal_page_first 3488
_journal_paper_doi 10.1021/acs.joc.5b00099
_journal_volume 80
_journal_year 2015
_chemical_formula_sum 'C36 H40 O8'
_chemical_formula_weight 600.68
_chemical_name_systematic
; 
 ? 
;
_space_group_IT_number 14
_symmetry_cell_setting monoclinic
_symmetry_space_group_name_Hall '-P 2yn'
_symmetry_space_group_name_H-M 'P 1 21/n 1'
_atom_sites_solution_hydrogens geom
_atom_sites_solution_primary direct
_atom_sites_solution_secondary difmap
_audit_creation_method SHELXL-97
_cell_angle_alpha 90.00
_cell_angle_beta 100.1410(10)
_cell_angle_gamma 90.00
_cell_formula_units_Z 4
_cell_length_a 8.72160(10)
_cell_length_b 22.4584(4)
_cell_length_c 15.5439(3)
_cell_measurement_reflns_used 9950
_cell_measurement_temperature 100(2)
_cell_measurement_theta_max 67.34
_cell_measurement_theta_min 3.50
_cell_volume 2997.07(9)
_computing_cell_refinement 'Bruker SAINT'
_computing_data_collection 'Bruker APEX2'
_computing_data_reduction 'Bruker SAINT'
_computing_molecular_graphics X-seed
_computing_publication_material X-seed
_computing_structure_refinement 'SHELXL-97 (Sheldrick, 2008)'
_computing_structure_solution 'SHELXS-97 (Sheldrick, 2008)'
_diffrn_ambient_temperature 100(2)
_diffrn_measured_fraction_theta_full 0.987
_diffrn_measured_fraction_theta_max 0.987
_diffrn_measurement_device_type 'Bruker APEX-II CCD'
_diffrn_measurement_method '\f and \w scans'
_diffrn_radiation_monochromator graphite
_diffrn_radiation_source 'sealed tube'
_diffrn_radiation_type CuK\a
_diffrn_radiation_wavelength 1.54178
_diffrn_reflns_av_R_equivalents 0.0289
_diffrn_reflns_av_sigmaI/netI 0.0218
_diffrn_reflns_limit_h_max 10
_diffrn_reflns_limit_h_min -10
_diffrn_reflns_limit_k_max 26
_diffrn_reflns_limit_k_min -26
_diffrn_reflns_limit_l_max 18
_diffrn_reflns_limit_l_min -18
_diffrn_reflns_number 28780
_diffrn_reflns_theta_full 67.66
_diffrn_reflns_theta_max 67.66
_diffrn_reflns_theta_min 3.50
_diffrn_standards_number 0
_exptl_absorpt_coefficient_mu 0.760
_exptl_absorpt_correction_type none
_exptl_crystal_density_diffrn 1.331
_exptl_crystal_density_method 'not measured'
_exptl_crystal_F_000 1280
_exptl_crystal_size_max 0.636
_exptl_crystal_size_mid 0.403
_exptl_crystal_size_min 0.254
_refine_diff_density_max 0.181
_refine_diff_density_min -0.222
_refine_diff_density_rms 0.046
_refine_ls_extinction_method none
_refine_ls_goodness_of_fit_ref 1.076
_refine_ls_hydrogen_treatment constr
_refine_ls_matrix_type full
_refine_ls_number_parameters 405
_refine_ls_number_reflns 5358
_refine_ls_number_restraints 0
_refine_ls_restrained_S_all 1.076
_refine_ls_R_factor_all 0.0362
_refine_ls_R_factor_gt 0.0359
_refine_ls_shift/su_max 0.000
_refine_ls_shift/su_mean 0.000
_refine_ls_structure_factor_coef Fsqd
_refine_ls_weighting_details 'calc w=1/[\s^2^(Fo^2^)+(0.0382P)^2^+1.3800P] where P=(Fo^2^+2Fc^2^)/3'
_refine_ls_weighting_scheme calc
_refine_ls_wR_factor_gt 0.0873
_refine_ls_wR_factor_ref 0.0876
_reflns_number_gt 5299
_reflns_number_total 5358
_reflns_threshold_expression >2sigma(I)
_cod_data_source_file 8.cif
_cod_data_source_block z:\aga\crystals\res_ca~1\shelx\aci_2_2
_cod_depositor_comments
;
The following automatic conversions were performed:

'_symmetry_cell_setting' value 'Monoclinic' changed to 'monoclinic'
according to
/usr/data/users/saulius/crontab/automatic-downloads/rss-feeds/ACS/lib/dictionaries/cif_core.dic
dictionary named 'cif_core.dic' version 2.4.2 from 2011-04-26.

Automatic conversion script
Id: cif_fix_values 3105 2015-03-04 15:46:00Z robertas 

 Adding full bibliography for 4030825--4030830.cif.
;
_cod_original_sg_symbol_H-M 'P2(1)/n  '
_cod_database_code 4030829

loop_
_symmetry_equiv_pos_as_xyz
'x, y, z'
'-x+1/2, y+1/2, -z+1/2'
'-x, -y, -z'
'x-1/2, -y-1/2, z-1/2'

loop_
_atom_site_label
_atom_site_type_symbol
_atom_site_fract_x
_atom_site_fract_y
_atom_site_fract_z
_atom_site_U_iso_or_equiv
_atom_site_adp_type
_atom_site_occupancy
_atom_site_symmetry_multiplicity
_atom_site_calc_flag
_atom_site_refinement_flags
O1 O 1.02271(9) 0.17253(4) 0.11111(5) 0.01602(18) Uani 1 1 d .
O2 O 0.48326(9) 0.22789(4) 0.11188(6) 0.02028(19) Uani 1 1 d .
O3 O 0.72317(10) 0.49504(4) 0.38216(5) 0.01632(18) Uani 1 1 d .
O4 O 0.79058(10) 0.57158(4) 0.26783(5) 0.01807(19) Uani 1 1 d .
O5 O 0.53162(9) 0.33064(4) -0.07695(6) 0.01853(19) Uani 1 1 d .
O6 O 1.07631(9) 0.28328(4) -0.07498(6) 0.01834(19) Uani 1 1 d .
O7 O 1.26429(10) 0.51984(4) 0.28659(5) 0.01964(19) Uani 1 1 d .
O8 O 1.22358(9) 0.43047(4) 0.39785(5) 0.01723(18) Uani 1 1 d .
C1 C 0.95707(13) 0.26886(5) 0.15011(7) 0.0124(2) Uani 1 1 d .
C2 C 0.84393(13) 0.30991(5) 0.16310(7) 0.0126(2) Uani 1 1 d .
H2 H 0.8762 0.3488 0.1825 0.015 Uiso 1 1 calc R
C3 C 0.68590(13) 0.29670(5) 0.14904(7) 0.0129(2) Uani 1 1 d .
C4 C 0.64096(13) 0.23872(5) 0.12299(7) 0.0145(2) Uani 1 1 d .
C5 C 0.75006(13) 0.19602(5) 0.10993(7) 0.0149(2) Uani 1 1 d .
H5 H 0.7180 0.1568 0.0923 0.018 Uiso 1 1 calc R
C6 C 0.90720(13) 0.21163(5) 0.12312(7) 0.0132(2) Uani 1 1 d .
C7 C 0.56008(13) 0.34238(5) 0.15519(8) 0.0145(2) Uani 1 1 d .
H7A H 0.4894 0.3443 0.0980 0.017 Uiso 1 1 calc R
H7B H 0.4981 0.3283 0.1988 0.017 Uiso 1 1 calc R
C8 C 0.61758(12) 0.40454(5) 0.18006(7) 0.0131(2) Uani 1 1 d .
C9 C 0.64461(13) 0.44674(5) 0.11866(7) 0.0132(2) Uani 1 1 d .
C10 C 0.70350(13) 0.50265(5) 0.14769(7) 0.0146(2) Uani 1 1 d .
H10 H 0.7239 0.5311 0.1059 0.017 Uiso 1 1 calc R
C11 C 0.73297(13) 0.51784(5) 0.23539(7) 0.0140(2) Uani 1 1 d .
C12 C 0.69857(13) 0.47629(5) 0.29677(7) 0.0137(2) Uani 1 1 d .
C13 C 0.64374(13) 0.42060(5) 0.26855(7) 0.0143(2) Uani 1 1 d .
H13 H 0.6231 0.3923 0.3105 0.017 Uiso 1 1 calc R
C14 C 0.61151(13) 0.43438(5) 0.02110(7) 0.0150(2) Uani 1 1 d .
H14A H 0.5074 0.4158 0.0057 0.018 Uiso 1 1 calc R
H14B H 0.6088 0.4726 -0.0107 0.018 Uiso 1 1 calc R
C15 C 0.73084(13) 0.39398(5) -0.00874(7) 0.0131(2) Uani 1 1 d .
C16 C 0.88848(13) 0.40599(5) 0.01512(7) 0.0133(2) Uani 1 1 d .
H16 H 0.9185 0.4414 0.0470 0.016 Uiso 1 1 calc R
C17 C 1.00487(13) 0.36914(5) -0.00493(7) 0.0128(2) Uani 1 1 d .
C18 C 0.95843(13) 0.31855(5) -0.05519(7) 0.0136(2) Uani 1 1 d .
C19 C 0.80118(13) 0.30509(5) -0.08158(7) 0.0145(2) Uani 1 1 d .
H19 H 0.7710 0.2708 -0.1162 0.017 Uiso 1 1 calc R
C20 C 0.68856(13) 0.34218(5) -0.05689(7) 0.0137(2) Uani 1 1 d .
C21 C 1.17376(13) 0.38131(5) 0.03468(7) 0.0148(2) Uani 1 1 d .
H21A H 1.2110 0.4165 0.0061 0.018 Uiso 1 1 calc R
H21B H 1.2385 0.3468 0.0241 0.018 Uiso 1 1 calc R
C22 C 1.19183(12) 0.39244(5) 0.13232(7) 0.0131(2) Uani 1 1 d .
C23 C 1.17035(12) 0.34694(5) 0.19054(7) 0.0132(2) Uani 1 1 d .
C24 C 1.18304(13) 0.36148(5) 0.27874(7) 0.0139(2) Uani 1 1 d .
H24 H 1.1703 0.3309 0.3191 0.017 Uiso 1 1 calc R
C25 C 1.21346(13) 0.41874(5) 0.30953(7) 0.0143(2) Uani 1 1 d .
C26 C 1.23504(13) 0.46427(5) 0.25147(7) 0.0144(2) Uani 1 1 d .
C27 C 1.22506(13) 0.45028(5) 0.16354(7) 0.0147(2) Uani 1 1 d .
H27 H 1.2412 0.4807 0.1237 0.018 Uiso 1 1 calc R
C28 C 1.12996(13) 0.28365(5) 0.16184(8) 0.0143(2) Uani 1 1 d .
H28A H 1.1878 0.2561 0.2057 0.017 Uiso 1 1 calc R
H28B H 1.1660 0.2765 0.1058 0.017 Uiso 1 1 calc R
C29 C 0.97565(14) 0.11286(5) 0.08794(8) 0.0182(2) Uani 1 1 d .
H29A H 0.9178 0.0967 0.1313 0.027 Uiso 1 1 calc R
H29B H 1.0680 0.0883 0.0864 0.027 Uiso 1 1 calc R
H29C H 0.9089 0.1126 0.0302 0.027 Uiso 1 1 calc R
C30 C 0.42760(14) 0.17096(5) 0.08015(9) 0.0220(3) Uani 1 1 d .
H30A H 0.4549 0.1642 0.0224 0.033 Uiso 1 1 calc R
H30B H 0.3141 0.1695 0.0756 0.033 Uiso 1 1 calc R
H30C H 0.4755 0.1400 0.1206 0.033 Uiso 1 1 calc R
C31 C 0.65345(15) 0.45991(6) 0.44125(8) 0.0195(3) Uani 1 1 d .
H31A H 0.5429 0.4539 0.4172 0.029 Uiso 1 1 calc R
H31B H 0.6636 0.4805 0.4976 0.029 Uiso 1 1 calc R
H31C H 0.7059 0.4212 0.4495 0.029 Uiso 1 1 calc R
C32 C 0.82125(16) 0.61424(5) 0.20486(8) 0.0214(3) Uani 1 1 d .
H32A H 0.9020 0.5988 0.1743 0.032 Uiso 1 1 calc R
H32B H 0.8570 0.6515 0.2345 0.032 Uiso 1 1 calc R
H32C H 0.7257 0.6216 0.1626 0.032 Uiso 1 1 calc R
C33 C 0.48395(14) 0.27465(6) -0.11526(9) 0.0231(3) Uani 1 1 d .
H33A H 0.5089 0.2728 -0.1742 0.035 Uiso 1 1 calc R
H33B H 0.3714 0.2699 -0.1185 0.035 Uiso 1 1 calc R
H33C H 0.5387 0.2427 -0.0795 0.035 Uiso 1 1 calc R
C34 C 1.03375(16) 0.22950(6) -0.12089(11) 0.0326(3) Uani 1 1 d .
H34A H 0.9762 0.2041 -0.0863 0.049 Uiso 1 1 calc R
H34B H 1.1278 0.2087 -0.1309 0.049 Uiso 1 1 calc R
H34C H 0.9678 0.2385 -0.1772 0.049 Uiso 1 1 calc R
C35 C 1.28365(16) 0.56648(5) 0.22672(8) 0.0226(3) Uani 1 1 d .
H35A H 1.3756 0.5583 0.2003 0.034 Uiso 1 1 calc R
H35B H 1.2975 0.6045 0.2580 0.034 Uiso 1 1 calc R
H35C H 1.1911 0.5686 0.1808 0.034 Uiso 1 1 calc R
C36 C 1.07852(15) 0.45156(6) 0.41769(8) 0.0234(3) Uani 1 1 d .
H36A H 1.0524 0.4899 0.3887 0.035 Uiso 1 1 calc R
H36B H 1.0879 0.4566 0.4810 0.035 Uiso 1 1 calc R
H36C H 0.9962 0.4226 0.3969 0.035 Uiso 1 1 calc R

loop_
_atom_site_aniso_label
_atom_site_aniso_U_11
_atom_site_aniso_U_22
_atom_site_aniso_U_33
_atom_site_aniso_U_23
_atom_site_aniso_U_13
_atom_site_aniso_U_12
O1 0.0138(4) 0.0112(4) 0.0233(4) -0.0026(3) 0.0040(3) 0.0013(3)
O2 0.0113(4) 0.0159(4) 0.0336(5) -0.0065(4) 0.0040(3) -0.0030(3)
O3 0.0219(4) 0.0160(4) 0.0117(4) -0.0007(3) 0.0049(3) -0.0020(3)
O4 0.0280(5) 0.0128(4) 0.0140(4) -0.0010(3) 0.0053(3) -0.0049(3)
O5 0.0114(4) 0.0190(4) 0.0243(4) -0.0075(3) 0.0008(3) -0.0010(3)
O6 0.0131(4) 0.0171(4) 0.0249(4) -0.0088(3) 0.0036(3) 0.0008(3)
O7 0.0288(5) 0.0133(4) 0.0159(4) -0.0018(3) 0.0012(3) -0.0048(3)
O8 0.0174(4) 0.0218(4) 0.0119(4) -0.0019(3) 0.0009(3) 0.0005(3)
C1 0.0124(5) 0.0135(5) 0.0110(5) 0.0012(4) 0.0016(4) -0.0002(4)
C2 0.0148(5) 0.0115(5) 0.0110(5) 0.0006(4) 0.0011(4) -0.0005(4)
C3 0.0140(5) 0.0131(5) 0.0115(5) 0.0004(4) 0.0024(4) 0.0005(4)
C4 0.0113(5) 0.0156(6) 0.0165(5) 0.0004(4) 0.0023(4) -0.0019(4)
C5 0.0159(6) 0.0112(5) 0.0175(6) -0.0010(4) 0.0029(4) -0.0018(4)
C6 0.0147(5) 0.0123(5) 0.0128(5) 0.0006(4) 0.0029(4) 0.0027(4)
C7 0.0115(5) 0.0147(6) 0.0174(6) -0.0002(4) 0.0025(4) 0.0006(4)
C8 0.0094(5) 0.0136(6) 0.0164(5) -0.0005(4) 0.0023(4) 0.0035(4)
C9 0.0102(5) 0.0150(5) 0.0146(5) -0.0009(4) 0.0025(4) 0.0039(4)
C10 0.0150(5) 0.0147(6) 0.0146(5) 0.0019(4) 0.0042(4) 0.0024(4)
C11 0.0140(5) 0.0123(5) 0.0158(6) -0.0012(4) 0.0032(4) 0.0004(4)
C12 0.0128(5) 0.0163(6) 0.0122(5) -0.0010(4) 0.0029(4) 0.0029(4)
C13 0.0134(5) 0.0139(5) 0.0161(6) 0.0025(4) 0.0043(4) 0.0026(4)
C14 0.0145(5) 0.0157(6) 0.0145(5) -0.0005(4) 0.0014(4) 0.0027(4)
C15 0.0153(5) 0.0141(5) 0.0098(5) 0.0015(4) 0.0021(4) 0.0018(4)
C16 0.0164(6) 0.0127(5) 0.0105(5) -0.0006(4) 0.0019(4) -0.0016(4)
C17 0.0135(5) 0.0152(5) 0.0098(5) 0.0010(4) 0.0024(4) -0.0012(4)
C18 0.0142(5) 0.0149(5) 0.0123(5) 0.0001(4) 0.0039(4) 0.0019(4)
C19 0.0155(6) 0.0141(5) 0.0135(5) -0.0025(4) 0.0016(4) -0.0014(4)
C20 0.0116(5) 0.0172(6) 0.0117(5) 0.0011(4) 0.0001(4) -0.0006(4)
C21 0.0129(5) 0.0171(6) 0.0148(5) -0.0018(4) 0.0034(4) -0.0022(4)
C22 0.0080(5) 0.0161(6) 0.0148(5) -0.0015(4) 0.0013(4) -0.0001(4)
C23 0.0074(5) 0.0147(6) 0.0171(6) -0.0012(4) 0.0012(4) 0.0006(4)
C24 0.0104(5) 0.0150(6) 0.0158(5) 0.0022(4) 0.0011(4) 0.0002(4)
C25 0.0109(5) 0.0185(6) 0.0128(5) -0.0016(4) 0.0001(4) 0.0008(4)
C26 0.0131(5) 0.0127(5) 0.0166(6) -0.0022(4) 0.0003(4) -0.0012(4)
C27 0.0131(5) 0.0154(6) 0.0153(5) 0.0014(4) 0.0017(4) -0.0013(4)
C28 0.0120(5) 0.0137(6) 0.0173(6) -0.0008(4) 0.0023(4) 0.0011(4)
C29 0.0195(6) 0.0114(6) 0.0234(6) -0.0045(5) 0.0034(5) 0.0014(4)
C30 0.0159(6) 0.0170(6) 0.0326(7) -0.0060(5) 0.0030(5) -0.0057(5)
C31 0.0255(6) 0.0203(6) 0.0141(6) 0.0010(5) 0.0075(5) -0.0025(5)
C32 0.0316(7) 0.0157(6) 0.0175(6) 0.0011(5) 0.0059(5) -0.0061(5)
C33 0.0154(6) 0.0211(6) 0.0316(7) -0.0091(5) 0.0010(5) -0.0037(5)
C34 0.0190(6) 0.0254(7) 0.0535(9) -0.0239(7) 0.0070(6) 0.0000(5)
C35 0.0316(7) 0.0148(6) 0.0196(6) 0.0014(5) -0.0004(5) -0.0047(5)
C36 0.0210(6) 0.0310(7) 0.0196(6) -0.0054(5) 0.0071(5) -0.0006(5)

loop_
_atom_type_symbol
_atom_type_description
_atom_type_scat_dispersion_real
_atom_type_scat_dispersion_imag
_atom_type_scat_source
C C 0.0181 0.0091 'International Tables Vol C Tables 4.2.6.8 and 6.1.1.4'
H H 0.0000 0.0000 'International Tables Vol C Tables 4.2.6.8 and 6.1.1.4'
O O 0.0492 0.0322 'International Tables Vol C Tables 4.2.6.8 and 6.1.1.4'

loop_
_geom_angle_atom_site_label_1
_geom_angle_atom_site_label_2
_geom_angle_atom_site_label_3
_geom_angle
C6 O1 C29 116.66(9)
C4 O2 C30 118.28(9)
C12 O3 C31 116.19(9)
C11 O4 C32 116.09(9)
C20 O5 C33 117.91(9)
C18 O6 C34 117.60(9)
C26 O7 C35 116.32(9)
C25 O8 C36 111.78(9)
C2 C1 C6 117.52(10)
C2 C1 C28 123.41(10)
C6 C1 C28 119.06(10)
C3 C2 C1 123.04(10)
C2 C3 C4 117.65(10)
C2 C3 C7 123.66(10)
C4 C3 C7 118.59(10)
O2 C4 C5 123.61(10)
O2 C4 C3 115.05(10)
C5 C4 C3 121.34(10)
C4 C5 C6 119.02(10)
O1 C6 C5 123.00(10)
O1 C6 C1 115.58(10)
C5 C6 C1 121.42(10)
C8 C7 C3 115.45(9)
C9 C8 C13 118.62(10)
C9 C8 C7 122.79(10)
C13 C8 C7 118.58(10)
C8 C9 C10 119.03(10)
C8 C9 C14 122.28(10)
C10 C9 C14 118.69(10)
C11 C10 C9 122.14(11)
O4 C11 C10 124.91(10)
O4 C11 C12 116.36(10)
C10 C11 C12 118.71(10)
O3 C12 C13 124.80(10)
O3 C12 C11 115.93(10)
C13 C12 C11 119.27(10)
C12 C13 C8 122.12(10)
C15 C14 C9 113.30(9)
C16 C15 C20 117.46(10)
C16 C15 C14 120.30(10)
C20 C15 C14 122.16(10)
C15 C16 C17 123.68(10)
C16 C17 C18 117.32(10)
C16 C17 C21 119.85(10)
C18 C17 C21 122.55(10)
O6 C18 C19 123.03(10)
O6 C18 C17 116.03(10)
C19 C18 C17 120.94(10)
C20 C19 C18 119.64(10)
O5 C20 C19 123.21(10)
O5 C20 C15 115.91(10)
C19 C20 C15 120.88(10)
C17 C21 C22 110.95(9)
C27 C22 C23 119.79(10)
C27 C22 C21 118.57(10)
C23 C22 C21 121.59(10)
C24 C23 C22 117.93(10)
C24 C23 C28 118.94(10)
C22 C23 C28 123.11(10)
C25 C24 C23 122.38(11)
C24 C25 O8 119.68(10)
C24 C25 C26 119.78(10)
O8 C25 C26 120.54(10)
O7 C26 C27 125.00(10)
O7 C26 C25 116.51(10)
C27 C26 C25 118.49(10)
C26 C27 C22 121.61(11)
C23 C28 C1 114.48(9)

loop_
_geom_bond_atom_site_label_1
_geom_bond_atom_site_label_2
_geom_bond_distance
O1 C6 1.3737(14)
O1 C29 1.4291(14)
O2 C4 1.3773(14)
O2 C30 1.4247(14)
O3 C12 1.3729(14)
O3 C31 1.4257(14)
O4 C11 1.3692(14)
O4 C32 1.4281(14)
O5 C20 1.3738(14)
O5 C33 1.4218(15)
O6 C18 1.3750(14)
O6 C34 1.4187(15)
O7 C26 1.3680(14)
O7 C35 1.4307(15)
O8 C25 1.3853(14)
O8 C36 1.4344(15)
C1 C2 1.3909(16)
C1 C6 1.3975(16)
C1 C28 1.5233(15)
C2 C3 1.3890(16)
C3 C4 1.3990(16)
C3 C7 1.5175(15)
C4 C5 1.3909(16)
C5 C6 1.3945(16)
C7 C8 1.5105(16)
C8 C9 1.3942(16)
C8 C13 1.4014(16)
C9 C10 1.4009(16)
C9 C14 1.5185(15)
C10 C11 1.3847(16)
C11 C12 1.4043(16)
C12 C13 1.3824(16)
C14 C15 1.5137(15)
C15 C16 1.3859(16)
C15 C20 1.3972(16)
C16 C17 1.3871(16)
C17 C18 1.3977(16)
C17 C21 1.5179(15)
C18 C19 1.3937(16)
C19 C20 1.3924(16)
C21 C22 1.5187(15)
C22 C27 1.3990(16)
C22 C23 1.3993(16)
C23 C24 1.3947(16)
C23 C28 1.5126(15)
C24 C25 1.3816(16)
C25 C26 1.3983(17)
C26 C27 1.3902(16)
